data_7152795
loop_
_publ_author_name
'Yang, Yan'
'Gao, Meng'
'Shu, Wen-Ming'
'Wu, Liu-Ming'
'Zhang, Dong-Xue'
'Wu, An-Xin'

_publ_section_title
;
 Synthesis of \a-iodoketals from methyl ketones via sustainable and
 orthogonal tandem catalysis.
;
_journal_issue 7
_journal_name_full 'Organic &amp; biomolecular chemistry'
_journal_page_first 1226
_journal_page_last 1233
_journal_paper_doi 10.1039/c2ob27028e
_journal_volume 11
_journal_year 2013
_chemical_formula_sum 'C17 H13 F O2'
_chemical_formula_weight 268.27
_chemical_name_systematic
;
?
;
_space_group_IT_number 61
_symmetry_cell_setting orthorhombic
_symmetry_space_group_name_Hall '-P 2ac 2ab'
_symmetry_space_group_name_H-M 'P b c a'
_atom_sites_solution_hydrogens geom
_atom_sites_solution_primary direct
_atom_sites_solution_secondary difmap
_audit_creation_method SHELXL-97
_cell_angle_alpha 90.00
_cell_angle_beta 90.00
_cell_angle_gamma 90.00
_cell_formula_units_Z 8
_cell_length_a 9.0702(12)
_cell_length_b 15.872(2)
_cell_length_c 19.619(3)
_cell_measurement_reflns_used 5759
_cell_measurement_temperature 298(2)
_cell_measurement_theta_max 23.71
_cell_measurement_theta_min 2.25
_cell_volume 2824.4(7)
_computing_cell_refinement 'Bruker SAINT'
_computing_data_collection 'Bruker APEX2'
_computing_data_reduction 'Bruker SAINT'
_computing_molecular_graphics 'Bruker SHELXTL'
_computing_publication_material 'Bruker SHELXTL'
_computing_structure_refinement 'SHELXL-97 (Sheldrick, 2008)'
_computing_structure_solution 'SHELXS-97 (Sheldrick, 2008)'
_diffrn_ambient_temperature 298(2)
_diffrn_measured_fraction_theta_full 1.000
_diffrn_measured_fraction_theta_max 1.000
_diffrn_measurement_device_type 'Bruker APEX-II CCD'
_diffrn_measurement_method '\f and \w scans'
_diffrn_radiation_monochromator graphite
_diffrn_radiation_source 'fine-focus sealed tube'
_diffrn_radiation_type MoK\a
_diffrn_radiation_wavelength 0.71073
_diffrn_reflns_av_R_equivalents 0.0282
_diffrn_reflns_av_sigmaI/netI 0.0204
_diffrn_reflns_limit_h_max 11
_diffrn_reflns_limit_h_min -11
_diffrn_reflns_limit_k_max 20
_diffrn_reflns_limit_k_min -20
_diffrn_reflns_limit_l_max 25
_diffrn_reflns_limit_l_min -19
_diffrn_reflns_number 20476
_diffrn_reflns_theta_full 27.50
_diffrn_reflns_theta_max 27.50
_diffrn_reflns_theta_min 2.08
_exptl_absorpt_coefficient_mu 0.091
_exptl_absorpt_correction_T_max 0.9910
_exptl_absorpt_correction_T_min 0.9892
_exptl_absorpt_correction_type none
_exptl_crystal_density_diffrn 1.262
_exptl_crystal_density_meas 0
_exptl_crystal_density_method 'not measured'
_exptl_crystal_F_000 1120
_exptl_crystal_size_max 0.12
_exptl_crystal_size_mid 0.10
_exptl_crystal_size_min 0.10
_refine_diff_density_max 0.210
_refine_diff_density_min -0.223
_refine_diff_density_rms 0.029
_refine_ls_extinction_coef 0.0034(10)
_refine_ls_extinction_expression Fc^*^=kFc[1+0.001xFc^2^\l^3^/sin(2\q)]^-1/4^
_refine_ls_extinction_method SHELXL
_refine_ls_goodness_of_fit_ref 1.091
_refine_ls_hydrogen_treatment mixed
_refine_ls_matrix_type full
_refine_ls_number_parameters 183
_refine_ls_number_reflns 3242
_refine_ls_number_restraints 0
_refine_ls_restrained_S_all 1.091
_refine_ls_R_factor_all 0.0669
_refine_ls_R_factor_gt 0.0472
_refine_ls_shift/su_max 0.000
_refine_ls_shift/su_mean 0.000
_refine_ls_structure_factor_coef Fsqd
_refine_ls_weighting_details 'calc w=1/[\s^2^(Fo^2^)+(0.0677P)^2^+0.4112P] where P=(Fo^2^+2Fc^2^)/3'
_refine_ls_weighting_scheme calc
_refine_ls_wR_factor_gt 0.1367
_refine_ls_wR_factor_ref 0.1478
_reflns_number_gt 2328
_reflns_number_total 3242
_reflns_threshold_expression >2sigma(I)
_cod_data_source_file c2ob27028e.txt
_cod_data_source_block mo_120314f_0m
_cod_depositor_comments
;
The following automatic conversions were performed:

'_symmetry_cell_setting' value 'Orthorhombic' changed to
'orthorhombic' according to
/home/saulius/struct/CIF-dictionaries/cif_core.dic dictionary named
'cif_core.dic' version 2.4.2 from 2011-04-26.

Automatic conversion script
Id: cif_fix_values 1891 2012-01-12 08:04:46Z andrius 
;
_cod_original_cell_volume 2824.3(6)
_cod_original_sg_symbol_H-M Pbca
_cod_database_code 7152795

loop_
_symmetry_equiv_pos_as_xyz
'x, y, z'
'x+1/2, -y+1/2, -z'
'-x, y+1/2, -z+1/2'
'-x+1/2, -y, z+1/2'
'-x, -y, -z'
'-x-1/2, y-1/2, z'
'x, -y-1/2, z-1/2'
'x-1/2, y, -z-1/2'

loop_
_atom_site_label
_atom_site_type_symbol
_atom_site_fract_x
_atom_site_fract_y
_atom_site_fract_z
_atom_site_U_iso_or_equiv
_atom_site_adp_type
_atom_site_occupancy
_atom_site_symmetry_multiplicity
_atom_site_calc_flag
_atom_site_refinement_flags
C1 C 1.32606(18) 0.46248(11) 0.15177(10) 0.0700(5) Uani 1 1 d .
C2 C 1.35457(19) 0.45198(14) 0.08452(11) 0.0871(6) Uani 1 1 d .
H2 H 1.4482 0.4621 0.0670 0.104 Uiso 1 1 calc R
C3 C 1.24111(18) 0.42580(13) 0.04265(9) 0.0736(5) Uani 1 1 d .
H3 H 1.2596 0.4182 -0.0036 0.088 Uiso 1 1 calc R
C4 C 1.10085(16) 0.41055(9) 0.06732(8) 0.0575(4) Uani 1 1 d .
C5 C 1.0790(2) 0.42368(16) 0.13678(10) 0.0909(6) Uani 1 1 d .
H5 H 0.9856 0.4149 0.1550 0.109 Uiso 1 1 calc R
C6 C 1.1911(2) 0.44926(15) 0.17920(10) 0.0882(6) Uani 1 1 d .
H6 H 1.1745 0.4573 0.2255 0.106 Uiso 1 1 calc R
C7 C 0.98929(18) 0.38192(10) 0.01901(8) 0.0613(4) Uani 1 1 d .
H7 H 1.0224 0.3759 -0.0256 0.074 Uiso 1 1 calc R
C8 C 0.84660(17) 0.36286(9) 0.02856(8) 0.0559(4) Uani 1 1 d .
C9 C 0.7499(2) 0.33339(11) -0.02718(9) 0.0703(5) Uani 1 1 d .
C10 C 0.8121(3) 0.31360(17) -0.09598(11) 0.1029(7) Uani 1 1 d .
H10A H 0.7341 0.2958 -0.1258 0.154 Uiso 1 1 calc R
H10B H 0.8836 0.2693 -0.0919 0.154 Uiso 1 1 calc R
H10C H 0.8585 0.3630 -0.1144 0.154 Uiso 1 1 calc R
C11 C 0.76552(16) 0.36997(9) 0.09519(8) 0.0545(4) Uani 1 1 d .
C12 C 0.73823(16) 0.29153(9) 0.13380(7) 0.0532(4) Uani 1 1 d .
C13 C 0.6350(2) 0.29197(14) 0.18599(9) 0.0813(5) Uani 1 1 d .
H13 H 0.5860 0.3416 0.1971 0.098 Uiso 1 1 calc R
C14 C 0.6053(3) 0.2196(2) 0.22097(12) 0.1159(9) Uani 1 1 d .
H14 H 0.5348 0.2200 0.2554 0.139 Uiso 1 1 calc R
C15 C 0.6776(4) 0.14727(19) 0.20599(14) 0.1198(10) Uani 1 1 d .
H15 H 0.6568 0.0985 0.2304 0.144 Uiso 1 1 calc R
C16 C 0.7820(3) 0.14516(12) 0.15483(12) 0.0970(7) Uani 1 1 d .
H16 H 0.8314 0.0953 0.1449 0.116 Uiso 1 1 calc R
C17 C 0.8125(2) 0.21765(9) 0.11842(8) 0.0657(4) Uani 1 1 d .
H17 H 0.8826 0.2168 0.0838 0.079 Uiso 1 1 calc R
F1 F 1.43588(11) 0.48813(8) 0.19407(7) 0.1018(4) Uani 1 1 d .
O1 O 0.72114(14) 0.43788(7) 0.11484(7) 0.0823(4) Uani 1 1 d .
O2 O 0.61893(15) 0.32480(10) -0.01538(8) 0.0940(5) Uani 1 1 d .

loop_
_atom_site_aniso_label
_atom_site_aniso_U_11
_atom_site_aniso_U_22
_atom_site_aniso_U_33
_atom_site_aniso_U_23
_atom_site_aniso_U_13
_atom_site_aniso_U_12
C1 0.0551(8) 0.0711(10) 0.0840(12) -0.0213(9) -0.0023(8) 0.0033(7)
C2 0.0494(9) 0.1172(16) 0.0946(14) -0.0255(12) 0.0154(9) -0.0046(9)
C3 0.0600(9) 0.0954(13) 0.0653(10) -0.0096(9) 0.0134(8) 0.0025(9)
C4 0.0558(8) 0.0579(8) 0.0587(8) 0.0043(7) 0.0075(7) -0.0030(6)
C5 0.0647(10) 0.1400(18) 0.0680(11) -0.0134(11) 0.0164(9) -0.0376(11)
C6 0.0764(12) 0.1243(17) 0.0640(11) -0.0182(10) 0.0098(9) -0.0280(11)
C7 0.0633(9) 0.0663(9) 0.0544(8) 0.0076(7) 0.0069(7) -0.0029(7)
C8 0.0595(8) 0.0489(7) 0.0595(9) 0.0042(6) 0.0003(7) 0.0011(6)
C9 0.0720(11) 0.0703(10) 0.0687(10) 0.0062(8) -0.0089(8) -0.0053(8)
C10 0.1133(17) 0.131(2) 0.0643(11) -0.0108(12) -0.0073(11) -0.0143(15)
C11 0.0485(7) 0.0473(7) 0.0676(9) -0.0060(6) 0.0015(6) 0.0001(6)
C12 0.0561(8) 0.0535(8) 0.0500(8) -0.0028(6) -0.0031(6) -0.0070(6)
C13 0.0798(12) 0.1005(14) 0.0636(10) 0.0013(10) 0.0122(9) -0.0069(10)
C14 0.1193(19) 0.153(2) 0.0758(14) 0.0385(15) 0.0105(13) -0.0335(18)
C15 0.156(3) 0.1106(19) 0.0934(17) 0.0540(15) -0.0327(17) -0.0504(18)
C16 0.144(2) 0.0554(10) 0.0921(15) 0.0133(10) -0.0391(15) -0.0074(11)
C17 0.0859(11) 0.0506(8) 0.0605(9) -0.0014(7) -0.0107(8) 0.0009(7)
F1 0.0627(6) 0.1286(10) 0.1140(9) -0.0501(8) -0.0079(6) -0.0001(6)
O1 0.0763(8) 0.0509(6) 0.1197(11) -0.0152(6) 0.0211(7) 0.0062(5)
O2 0.0723(9) 0.1197(11) 0.0901(10) -0.0017(8) -0.0171(7) -0.0143(8)

loop_
_atom_type_symbol
_atom_type_description
_atom_type_scat_dispersion_real
_atom_type_scat_dispersion_imag
_atom_type_scat_source
C C 0.0033 0.0016 'International Tables Vol C Tables 4.2.6.8 and 6.1.1.4'
H H 0.0000 0.0000 'International Tables Vol C Tables 4.2.6.8 and 6.1.1.4'
O O 0.0106 0.0060 'International Tables Vol C Tables 4.2.6.8 and 6.1.1.4'
F F 0.0171 0.0103 'International Tables Vol C Tables 4.2.6.8 and 6.1.1.4'

loop_
_geom_angle_atom_site_label_1
_geom_angle_atom_site_label_2
_geom_angle_atom_site_label_3
_geom_angle
C6 C1 C2 122.73(17)
C6 C1 F1 117.82(17)
C2 C1 F1 119.45(15)
C1 C2 C3 118.30(16)
C1 C2 H2 120.8
C3 C2 H2 120.8
C2 C3 C4 122.02(16)
C2 C3 H3 119.0
C4 C3 H3 119.0
C3 C4 C5 116.58(15)
C3 C4 C7 117.72(14)
C5 C4 C7 125.70(14)
C6 C5 C4 122.08(16)
C6 C5 H5 119.0
C4 C5 H5 119.0
C1 C6 C5 118.28(18)
C1 C6 H6 120.9
C5 C6 H6 120.9
C8 C7 C4 130.40(14)
C8 C7 H7 114.8
C4 C7 H7 114.8
C7 C8 C9 122.69(15)
C7 C8 C11 125.16(14)
C9 C8 C11 112.13(14)
O2 C9 C8 118.27(17)
O2 C9 C10 121.03(18)
C8 C9 C10 120.70(17)
C9 C10 H10A 109.5
C9 C10 H10B 109.5
H10A C10 H10B 109.5
C9 C10 H10C 109.5
H10A C10 H10C 109.5
H10B C10 H10C 109.5
O1 C11 C12 121.98(14)
O1 C11 C8 120.33(14)
C12 C11 C8 117.65(12)
C17 C12 C13 119.55(16)
C17 C12 C11 121.30(14)
C13 C12 C11 119.14(15)
C14 C13 C12 120.0(2)
C14 C13 H13 120.0
C12 C13 H13 120.0
C15 C14 C13 120.6(2)
C15 C14 H14 119.7
C13 C14 H14 119.7
C14 C15 C16 120.7(2)
C14 C15 H15 119.6
C16 C15 H15 119.6
C15 C16 C17 119.6(2)
C15 C16 H16 120.2
C17 C16 H16 120.2
C16 C17 C12 119.62(19)
C16 C17 H17 120.2
C12 C17 H17 120.2

loop_
_geom_bond_atom_site_label_1
_geom_bond_atom_site_label_2
_geom_bond_distance
C1 C6 1.354(2)
C1 C2 1.355(3)
C1 F1 1.3589(19)
C2 C3 1.381(3)
C2 H2 0.9300
C3 C4 1.383(2)
C3 H3 0.9300
C4 C5 1.393(2)
C4 C7 1.459(2)
C5 C6 1.375(3)
C5 H5 0.9300
C6 H6 0.9300
C7 C8 1.342(2)
C7 H7 0.9300
C8 C9 1.478(2)
C8 C11 1.504(2)
C9 O2 1.218(2)
C9 C10 1.496(3)
C10 H10A 0.9600
C10 H10B 0.9600
C10 H10C 0.9600
C11 O1 1.2135(17)
C11 C12 1.478(2)
C12 C17 1.386(2)
C12 C13 1.387(2)
C13 C14 1.365(3)
C13 H13 0.9300
C14 C15 1.355(4)
C14 H14 0.9300
C15 C16 1.380(4)
C15 H15 0.9300
C16 C17 1.382(3)
C16 H16 0.9300
C17 H17 0.9300

loop_
_geom_torsion_atom_site_label_1
_geom_torsion_atom_site_label_2
_geom_torsion_atom_site_label_3
_geom_torsion_atom_site_label_4
_geom_torsion
C6 C1 C2 C3 -0.7(3)
F1 C1 C2 C3 179.95(18)
C1 C2 C3 C4 0.2(3)
C2 C3 C4 C5 0.6(3)
C2 C3 C4 C7 -179.13(18)
C3 C4 C5 C6 -0.9(3)
C7 C4 C5 C6 178.7(2)
C2 C1 C6 C5 0.4(3)
F1 C1 C6 C5 179.7(2)
C4 C5 C6 C1 0.5(4)
C3 C4 C7 C8 -179.81(17)
C5 C4 C7 C8 0.5(3)
C4 C7 C8 C9 -179.13(15)
C4 C7 C8 C11 2.0(3)
C7 C8 C9 O2 -173.48(16)
C11 C8 C9 O2 5.5(2)
C7 C8 C9 C10 7.3(3)
C11 C8 C9 C10 -173.72(17)
C7 C8 C11 O1 79.6(2)
C9 C8 C11 O1 -99.31(17)
C7 C8 C11 C12 -102.41(17)
C9 C8 C11 C12 78.64(17)
O1 C11 C12 C17 -167.28(15)
C8 C11 C12 C17 14.8(2)
O1 C11 C12 C13 13.4(2)
C8 C11 C12 C13 -164.53(15)
C17 C12 C13 C14 -1.2(3)
C11 C12 C13 C14 178.18(18)
C12 C13 C14 C15 1.1(4)
C13 C14 C15 C16 -0.4(4)
C14 C15 C16 C17 -0.2(4)
C15 C16 C17 C12 0.1(3)
C13 C12 C17 C16 0.6(2)
C11 C12 C17 C16 -178.77(15)
